data_4509453
loop_
_publ_author_name
'Borel, C\'edric'
'Larsson, Krister'
'H\%akansson, Mikael'
'Olsson, Bj\"orn E.'
'Bond, Andrew D.'
'\"Ohrstr\"om, Lars'

_publ_section_title
;
 Oxalate- and Squarate-Biimidazole Supramolecular Synthons:
 Hydrogen-Bonded Networks Based on [Co(H2biimidazole)3]3+
;
_journal_issue 6
_journal_name_full 'Crystal Growth &amp; Design'
_journal_page_first 2821
_journal_paper_doi 10.1021/cg900075j
_journal_volume 9
_journal_year 2009
_chemical_formula_moiety 'C18 H18 Co N12 3+, 3(C4 H O4 -), 2(H2 O)'
_chemical_formula_sum 'C30 H25 Co N12 O14'
_chemical_formula_weight 836.55
_chemical_name_systematic
;
trisbiimdazolecobalt(III)tris(3-hydroxycyclobut-3-ene-1,2-dion-4-olate)hydrate
;
_space_group_IT_number 2
_symmetry_cell_setting triclinic
_symmetry_space_group_name_Hall '-P 1'
_symmetry_space_group_name_H-M 'P -1'
_atom_sites_solution_hydrogens geom
_atom_sites_solution_primary direct
_atom_sites_solution_secondary difmap
_audit_creation_method SHELXL-97
_cell_angle_alpha 118.386(1)
_cell_angle_beta 100.462(1)
_cell_angle_gamma 99.392(1)
_cell_formula_units_Z 2
_cell_length_a 10.1255(9)
_cell_length_b 13.9169(5)
_cell_length_c 14.6328(5)
_cell_measurement_reflns_used 7732
_cell_measurement_temperature 298(2)
_cell_measurement_theta_max 30.50
_cell_measurement_theta_min 2.71
_cell_volume 1708.10(18)
_computing_cell_refinement 'SAINT v.7.06a (Bruker, 2003)'
_computing_data_collection 'APEX2 v.1.0-22 (Bruker Nonius, 2004)'
_computing_data_reduction 'SAINT v.7.06a'
_computing_molecular_graphics 'SHELXTL v.6.10'
_computing_publication_material 'SHELXTL v.6.10'
_computing_structure_refinement 'SHELXTL v.6.10'
_computing_structure_solution 'SHELXTL v.6.10 (Sheldrick, 2000)'
_diffrn_ambient_temperature 298(2)
_diffrn_measured_fraction_theta_full 0.987
_diffrn_measured_fraction_theta_max 0.907
_diffrn_measurement_device_type 'Bruker-Nonius X8APEX-II CCD'
_diffrn_measurement_method 'thin-slice \w and \f scans'
_diffrn_radiation_monochromator graphite
_diffrn_radiation_source 'fine-focus sealed tube'
_diffrn_radiation_type MoK\a
_diffrn_radiation_wavelength 0.71073
_diffrn_reflns_av_R_equivalents 0.0214
_diffrn_reflns_av_sigmaI/netI 0.0196
_diffrn_reflns_limit_h_max 14
_diffrn_reflns_limit_h_min -12
_diffrn_reflns_limit_k_max 15
_diffrn_reflns_limit_k_min -19
_diffrn_reflns_limit_l_max 20
_diffrn_reflns_limit_l_min -20
_diffrn_reflns_number 37915
_diffrn_reflns_theta_full 26.37
_diffrn_reflns_theta_max 30.53
_diffrn_reflns_theta_min 3.52
_diffrn_standards_number 0
_exptl_absorpt_coefficient_mu 0.593
_exptl_absorpt_correction_T_max 0.891
_exptl_absorpt_correction_T_min 0.740
_exptl_absorpt_correction_type multi-scan
_exptl_absorpt_process_details
;
 SADABS v.2.10 (Sheldrick, 2003)
 Ratio of minimum to maximum apparent transmission:  0.831434
;
_exptl_crystal_colour red
_exptl_crystal_density_diffrn 1.627
_exptl_crystal_density_method 'not measured'
_exptl_crystal_description plate
_exptl_crystal_F_000 856
_exptl_crystal_size_max 0.60
_exptl_crystal_size_mid 0.60
_exptl_crystal_size_min 0.20
_refine_diff_density_max 0.397
_refine_diff_density_min -0.404
_refine_diff_density_rms 0.062
_refine_ls_extinction_method none
_refine_ls_goodness_of_fit_ref 1.094
_refine_ls_hydrogen_treatment mixed
_refine_ls_matrix_type full
_refine_ls_number_parameters 542
_refine_ls_number_reflns 9476
_refine_ls_number_restraints 9
_refine_ls_restrained_S_all 1.093
_refine_ls_R_factor_all 0.0372
_refine_ls_R_factor_gt 0.0313
_refine_ls_shift/su_max 0.001
_refine_ls_shift/su_mean 0.000
_refine_ls_structure_factor_coef Fsqd
_refine_ls_weighting_details 'calc w=1/[\s^2^(Fo^2^)+(0.0497P)^2^+0.3444P] where P=(Fo^2^+2Fc^2^)/3'
_refine_ls_weighting_scheme calc
_refine_ls_wR_factor_gt 0.0871
_refine_ls_wR_factor_ref 0.0892
_reflns_number_gt 8216
_reflns_number_total 9476
_reflns_threshold_expression I>2\s(I)
_cod_data_source_file cg900075jsup1.cif
_cod_data_source_block 3
_cod_original_cell_volume 1708.10(17)
_cod_database_code 4509453

loop_
_symmetry_equiv_pos_as_xyz
'x, y, z'
'-x, -y, -z'

loop_
_atom_site_label
_atom_site_type_symbol
_atom_site_fract_x
_atom_site_fract_y
_atom_site_fract_z
_atom_site_U_iso_or_equiv
_atom_site_adp_type
_atom_site_occupancy
_atom_site_symmetry_multiplicity
_atom_site_calc_flag
_atom_site_refinement_flags
Co1 Co 0.187919(16) 0.888725(12) 0.216284(12) 0.01896(5) Uani 1 1 d .
N1 N 0.04204(15) 0.60872(10) -0.07622(10) 0.0431(3) Uani 1 1 d .
H1 H -0.0207 0.5725 -0.1387 0.052 Uiso 1 1 calc R
N2 N 0.16834(11) 0.74407(9) 0.08917(8) 0.0256(2) Uani 1 1 d .
N3 N 0.03759(11) 0.89272(9) 0.11879(8) 0.0233(2) Uani 1 1 d .
N4 N -0.10360(12) 0.81533(10) -0.04616(9) 0.0317(2) Uani 1 1 d .
H4 H -0.1463 0.7674 -0.1141 0.038 Uiso 1 1 calc R
N5 N 0.06681(11) 0.81059(9) 0.26234(8) 0.0242(2) Uani 1 1 d .
N6 N 0.04194(12) 0.72404(10) 0.35294(9) 0.0307(2) Uani 1 1 d .
H6 H 0.0617 0.6984 0.3952 0.037 Uiso 1 1 calc R
N7 N 0.39028(12) 0.81254(9) 0.42066(9) 0.0293(2) Uani 1 1 d .
H7 H 0.3839 0.7811 0.4586 0.035 Uiso 1 1 calc R
N8 N 0.33143(11) 0.87396(8) 0.31029(8) 0.02213(19) Uani 1 1 d .
N9 N 0.29430(13) 1.22234(9) 0.42039(9) 0.0313(2) Uani 1 1 d .
H9 H 0.3487 1.2880 0.4415 0.038 Uiso 1 1 calc R
N10 N 0.19963(11) 1.03775(8) 0.33170(8) 0.0226(2) Uani 1 1 d .
N11 N 0.32444(11) 0.97429(8) 0.18713(8) 0.0222(2) Uani 1 1 d .
N12 N 0.46308(13) 1.13850(10) 0.23343(10) 0.0327(2) Uani 1 1 d .
H12 H 0.5048 1.2105 0.2685 0.039 Uiso 1 1 calc R
C1 C 0.1397(2) 0.56720(14) -0.03966(14) 0.0518(5) Uani 1 1 d .
H1A H 0.1505 0.4948 -0.0783 0.062 Uiso 1 1 calc R
C2 C 0.21751(17) 0.65082(12) 0.06299(12) 0.0380(3) Uani 1 1 d .
H2A H 0.2909 0.6459 0.1076 0.046 Uiso 1 1 calc R
C3 C 0.06282(14) 0.71569(11) 0.00326(10) 0.0281(3) Uani 1 1 d .
C4 C -0.00587(13) 0.80208(11) 0.01809(10) 0.0259(2) Uani 1 1 d .
C5 C -0.03562(14) 0.96729(11) 0.11864(11) 0.0274(3) Uani 1 1 d .
H5A H -0.0270 1.0381 0.1780 0.033 Uiso 1 1 calc R
C6 C -0.12312(15) 0.91927(12) 0.01617(11) 0.0321(3) Uani 1 1 d .
H6A H -0.1849 0.9513 -0.0072 0.039 Uiso 1 1 calc R
C7 C 0.19118(17) 1.20222(13) 0.46264(12) 0.0369(3) Uani 1 1 d .
H7A H 0.1656 1.2569 0.5185 0.044 Uiso 1 1 calc R
C8 C 0.13271(15) 1.08760(12) 0.40824(11) 0.0313(3) Uani 1 1 d .
H8A H 0.0602 1.0496 0.4206 0.038 Uiso 1 1 calc R
C9 C 0.29574(13) 1.12200(10) 0.34041(9) 0.0238(2) Uani 1 1 d .
C10 C 0.36701(13) 1.08618(10) 0.25903(10) 0.0244(2) Uani 1 1 d .
C11 C 0.39691(14) 0.95456(11) 0.11259(10) 0.0284(3) Uani 1 1 d .
H11A H 0.3886 0.8839 0.0530 0.034 Uiso 1 1 calc R
C12 C 0.48325(16) 1.05649(13) 0.14092(12) 0.0357(3) Uani 1 1 d .
H12A H 0.5444 1.0683 0.1045 0.043 Uiso 1 1 calc R
C13 C -0.07406(14) 0.76557(12) 0.24025(11) 0.0303(3) Uani 1 1 d .
H13A H -0.1461 0.7707 0.1949 0.036 Uiso 1 1 calc R
C14 C -0.08961(15) 0.71197(13) 0.29664(12) 0.0343(3) Uani 1 1 d .
H14A H -0.1741 0.6741 0.2969 0.041 Uiso 1 1 calc R
C15 C 0.13369(13) 0.78307(10) 0.32989(10) 0.0251(2) Uani 1 1 d .
C16 C 0.28413(13) 0.81981(10) 0.35775(10) 0.0245(2) Uani 1 1 d .
C17 C 0.51113(14) 0.86452(12) 0.41334(11) 0.0307(3) Uani 1 1 d .
H17A H 0.6019 0.8722 0.4486 0.037 Uiso 1 1 calc R
C18 C 0.47502(13) 0.90316(11) 0.34506(10) 0.0267(2) Uani 1 1 d .
H18A H 0.5366 0.9422 0.3257 0.032 Uiso 1 1 calc R
O1 O 0.39862(18) 0.43326(11) 0.02857(10) 0.0623(4) Uani 1 1 d .
O2 O 0.43655(13) 0.21010(9) 0.04063(9) 0.0447(3) Uani 1 1 d .
O3 O 0.56402(12) 0.36999(8) 0.30114(8) 0.0387(2) Uani 1 1 d .
O4 O 0.55863(14) 0.59322(9) 0.28925(9) 0.0455(3) Uani 1 1 d D
H41 H 0.557(3) 0.629(2) 0.2578(19) 0.084(8) Uiso 1 1 d D
C19 C 0.44794(19) 0.41515(13) 0.09990(12) 0.0387(3) Uani 1 1 d .
C20 C 0.51648(16) 0.48366(12) 0.21648(11) 0.0332(3) Uani 1 1 d .
C21 C 0.52308(15) 0.38765(11) 0.22461(10) 0.0300(3) Uani 1 1 d .
C22 C 0.46165(16) 0.31177(12) 0.10548(11) 0.0325(3) Uani 1 1 d .
O5 O 0.19916(16) 0.89191(10) 0.65916(11) 0.0580(3) Uani 1 1 d .
O6 O 0.20475(15) 0.83435(11) 0.85309(9) 0.0563(3) Uani 1 1 d .
O7 O 0.07006(14) 0.57214(10) 0.67628(9) 0.0475(3) Uani 1 1 d D
H71 H 0.037(2) 0.5103(12) 0.6181(12) 0.071(7) Uiso 1 1 d D
O8 O 0.04630(12) 0.62969(8) 0.48085(8) 0.0366(2) Uani 1 1 d .
C23 C 0.16679(16) 0.78038(13) 0.75363(12) 0.0375(3) Uani 1 1 d .
C24 C 0.16269(16) 0.80734(12) 0.66484(12) 0.0372(3) Uani 1 1 d .
C25 C 0.09395(14) 0.68552(11) 0.58398(11) 0.0293(3) Uani 1 1 d .
C26 C 0.10310(15) 0.66179(12) 0.66813(11) 0.0323(3) Uani 1 1 d .
O9 O 0.80520(12) 0.46494(9) 0.74532(8) 0.0422(3) Uani 1 1 d .
O10 O 0.79465(14) 0.69435(9) 0.73845(8) 0.0479(3) Uani 1 1 d .
O11 O 0.64490(13) 0.54357(8) 0.48341(8) 0.0404(3) Uani 1 1 d D
H111 H 0.623(3) 0.4844(15) 0.4228(12) 0.099(9) Uiso 1 1 d D
O12 O 0.61647(11) 0.31268(8) 0.48879(8) 0.0333(2) Uani 1 1 d .
C27 C 0.75428(14) 0.48510(11) 0.67591(10) 0.0292(3) Uani 1 1 d .
C28 C 0.75356(15) 0.58996(11) 0.67200(10) 0.0310(3) Uani 1 1 d .
C29 C 0.68301(14) 0.51917(10) 0.55755(10) 0.0283(3) Uani 1 1 d .
C30 C 0.67238(13) 0.41584(10) 0.55801(10) 0.0258(2) Uani 1 1 d .
O13 O 0.68493(14) 0.87701(10) 0.18410(11) 0.0437(3) Uani 1 1 d D
H131 H 0.657(3) 0.8632(18) 0.1219(9) 0.077(8) Uiso 1 1 d D
H132 H 0.719(3) 0.9451(9) 0.2267(14) 0.094(9) Uiso 1 1 d D
O14 O 0.55983(15) 0.68525(10) 0.17642(10) 0.0477(3) Uani 1 1 d D
H141 H 0.598(2) 0.7496(9) 0.1905(15) 0.056(6) Uiso 1 1 d D
H142 H 0.567(2) 0.6387(12) 0.1178(12) 0.068(7) Uiso 1 1 d D

loop_
_atom_site_aniso_label
_atom_site_aniso_U_11
_atom_site_aniso_U_22
_atom_site_aniso_U_33
_atom_site_aniso_U_23
_atom_site_aniso_U_13
_atom_site_aniso_U_12
Co1 0.02239(9) 0.01629(8) 0.01551(8) 0.00814(6) 0.00224(6) 0.00331(6)
N1 0.0561(8) 0.0262(6) 0.0235(6) 0.0017(5) -0.0061(5) 0.0116(6)
N2 0.0289(5) 0.0202(5) 0.0212(5) 0.0082(4) 0.0021(4) 0.0058(4)
N3 0.0273(5) 0.0224(5) 0.0183(5) 0.0105(4) 0.0038(4) 0.0063(4)
N4 0.0341(6) 0.0329(6) 0.0221(5) 0.0141(5) -0.0017(4) 0.0070(5)
N5 0.0244(5) 0.0234(5) 0.0239(5) 0.0138(4) 0.0037(4) 0.0038(4)
N6 0.0341(6) 0.0314(6) 0.0301(6) 0.0208(5) 0.0083(5) 0.0043(5)
N7 0.0331(6) 0.0292(5) 0.0257(5) 0.0178(5) 0.0005(4) 0.0066(4)
N8 0.0237(5) 0.0212(4) 0.0195(5) 0.0108(4) 0.0032(4) 0.0043(4)
N9 0.0435(7) 0.0183(5) 0.0239(5) 0.0070(4) 0.0055(5) 0.0074(5)
N10 0.0252(5) 0.0213(5) 0.0180(4) 0.0090(4) 0.0045(4) 0.0053(4)
N11 0.0273(5) 0.0197(4) 0.0180(4) 0.0096(4) 0.0052(4) 0.0055(4)
N12 0.0368(6) 0.0256(5) 0.0338(6) 0.0165(5) 0.0107(5) 0.0009(5)
C1 0.0685(12) 0.0281(7) 0.0367(8) 0.0040(6) -0.0020(8) 0.0221(8)
C2 0.0441(8) 0.0268(6) 0.0322(7) 0.0090(6) 0.0012(6) 0.0156(6)
C3 0.0341(7) 0.0221(5) 0.0197(5) 0.0079(5) 0.0011(5) 0.0054(5)
C4 0.0282(6) 0.0245(6) 0.0200(5) 0.0108(5) 0.0013(5) 0.0048(5)
C5 0.0313(6) 0.0283(6) 0.0261(6) 0.0158(5) 0.0083(5) 0.0119(5)
C6 0.0330(7) 0.0370(7) 0.0323(7) 0.0226(6) 0.0064(5) 0.0130(6)
C7 0.0470(8) 0.0332(7) 0.0267(7) 0.0096(6) 0.0130(6) 0.0192(6)
C8 0.0333(7) 0.0344(7) 0.0248(6) 0.0126(5) 0.0118(5) 0.0121(6)
C9 0.0293(6) 0.0184(5) 0.0192(5) 0.0085(4) 0.0028(4) 0.0052(4)
C10 0.0287(6) 0.0210(5) 0.0223(6) 0.0122(5) 0.0049(5) 0.0042(5)
C11 0.0339(7) 0.0288(6) 0.0235(6) 0.0138(5) 0.0105(5) 0.0090(5)
C12 0.0390(8) 0.0387(7) 0.0343(7) 0.0219(6) 0.0165(6) 0.0076(6)
C13 0.0242(6) 0.0348(7) 0.0309(7) 0.0184(6) 0.0056(5) 0.0048(5)
C14 0.0296(7) 0.0378(7) 0.0348(7) 0.0204(6) 0.0103(6) 0.0025(6)
C15 0.0289(6) 0.0228(5) 0.0231(6) 0.0134(5) 0.0051(5) 0.0042(5)
C16 0.0284(6) 0.0210(5) 0.0221(5) 0.0123(5) 0.0022(5) 0.0047(5)
C17 0.0274(6) 0.0322(6) 0.0278(6) 0.0151(5) 0.0002(5) 0.0080(5)
C18 0.0246(6) 0.0277(6) 0.0245(6) 0.0124(5) 0.0048(5) 0.0061(5)
O1 0.1097(12) 0.0489(7) 0.0301(6) 0.0235(5) 0.0104(7) 0.0296(7)
O2 0.0637(7) 0.0293(5) 0.0273(5) 0.0082(4) 0.0053(5) 0.0104(5)
O3 0.0606(7) 0.0250(4) 0.0217(4) 0.0110(4) 0.0017(4) 0.0067(5)
O4 0.0716(8) 0.0252(5) 0.0295(5) 0.0119(4) 0.0059(5) 0.0072(5)
C19 0.0581(10) 0.0330(7) 0.0239(6) 0.0146(6) 0.0108(6) 0.0128(7)
C20 0.0445(8) 0.0280(6) 0.0250(6) 0.0136(5) 0.0090(6) 0.0075(6)
C21 0.0376(7) 0.0255(6) 0.0222(6) 0.0111(5) 0.0061(5) 0.0053(5)
C22 0.0408(8) 0.0296(6) 0.0217(6) 0.0114(5) 0.0059(5) 0.0068(6)
O5 0.0772(9) 0.0277(5) 0.0578(8) 0.0214(6) 0.0096(7) 0.0024(6)
O6 0.0641(8) 0.0478(7) 0.0289(6) 0.0071(5) 0.0050(5) -0.0003(6)
O7 0.0687(8) 0.0334(6) 0.0296(6) 0.0174(5) 0.0051(5) -0.0038(5)
O8 0.0504(6) 0.0276(5) 0.0278(5) 0.0153(4) 0.0068(4) 0.0040(4)
C23 0.0355(7) 0.0316(7) 0.0326(7) 0.0101(6) 0.0062(6) 0.0041(6)
C24 0.0386(8) 0.0268(6) 0.0367(8) 0.0119(6) 0.0072(6) 0.0065(6)
C25 0.0314(7) 0.0243(6) 0.0292(6) 0.0128(5) 0.0076(5) 0.0062(5)
C26 0.0344(7) 0.0300(6) 0.0277(6) 0.0136(5) 0.0074(5) 0.0043(5)
O9 0.0506(6) 0.0369(5) 0.0293(5) 0.0191(5) -0.0081(5) 0.0048(5)
O10 0.0760(8) 0.0247(5) 0.0214(5) 0.0052(4) -0.0061(5) 0.0075(5)
O11 0.0699(8) 0.0196(4) 0.0189(4) 0.0089(4) -0.0038(5) 0.0046(5)
O12 0.0441(6) 0.0217(4) 0.0248(5) 0.0121(4) -0.0020(4) 0.0008(4)
C27 0.0317(7) 0.0283(6) 0.0215(6) 0.0121(5) 0.0005(5) 0.0054(5)
C28 0.0391(7) 0.0261(6) 0.0196(6) 0.0097(5) 0.0000(5) 0.0063(5)
C29 0.0362(7) 0.0211(5) 0.0193(6) 0.0084(5) 0.0000(5) 0.0041(5)
C30 0.0287(6) 0.0242(6) 0.0211(5) 0.0120(5) 0.0019(5) 0.0045(5)
O13 0.0547(7) 0.0347(6) 0.0407(6) 0.0222(5) 0.0096(5) 0.0066(5)
O14 0.0770(9) 0.0275(5) 0.0354(6) 0.0152(5) 0.0181(6) 0.0092(6)

loop_
_atom_type_symbol
_atom_type_description
_atom_type_scat_dispersion_real
_atom_type_scat_dispersion_imag
_atom_type_scat_source
C C 0.0033 0.0016 'International Tables Vol C Tables 4.2.6.8 and 6.1.1.4'
H H 0.0000 0.0000 'International Tables Vol C Tables 4.2.6.8 and 6.1.1.4'
N N 0.0061 0.0033 'International Tables Vol C Tables 4.2.6.8 and 6.1.1.4'
O O 0.0106 0.0060 'International Tables Vol C Tables 4.2.6.8 and 6.1.1.4'
Co Co 0.3494 0.9721 'International Tables Vol C Tables 4.2.6.8 and 6.1.1.4'

loop_
_geom_angle_atom_site_label_1
_geom_angle_atom_site_label_2
_geom_angle_atom_site_label_3
_geom_angle
N3 Co1 N11 91.36(4)
N3 Co1 N10 91.57(4)
N11 Co1 N10 82.63(4)
N3 Co1 N8 176.00(4)
N11 Co1 N8 91.75(4)
N10 Co1 N8 91.32(4)
N3 Co1 N5 94.68(4)
N11 Co1 N5 173.16(4)
N10 Co1 N5 93.98(4)
N8 Co1 N5 82.37(4)
N3 Co1 N2 82.80(4)
N11 Co1 N2 94.48(4)
N10 Co1 N2 173.63(4)
N8 Co1 N2 94.44(4)
N5 Co1 N2 89.47(5)
C3 N1 C1 107.12(12)
C3 N1 H1 126.4
C1 N1 H1 126.4
C3 N2 C2 107.14(11)
C3 N2 Co1 113.40(9)
C2 N2 Co1 138.57(9)
C4 N3 C5 106.90(10)
C4 N3 Co1 114.43(9)
C5 N3 Co1 138.44(9)
C4 N4 C6 107.25(11)
C4 N4 H4 126.4
C6 N4 H4 126.4
C15 N5 C13 106.95(10)
C15 N5 Co1 114.52(9)
C13 N5 Co1 138.32(9)
C15 N6 C14 107.22(11)
C15 N6 H6 126.4
C14 N6 H6 126.4
C16 N7 C17 106.97(11)
C16 N7 H7 126.5
C17 N7 H7 126.5
C16 N8 C18 106.83(10)
C16 N8 Co1 114.78(8)
C18 N8 Co1 138.38(9)
C9 N9 C7 107.76(11)
C9 N9 H9 126.1
C7 N9 H9 126.1
C9 N10 C8 106.90(11)
C9 N10 Co1 114.02(8)
C8 N10 Co1 138.98(9)
C10 N11 C11 107.08(10)
C10 N11 Co1 114.42(8)
C11 N11 Co1 138.48(9)
C10 N12 C12 107.49(11)
C10 N12 H12 126.3
C12 N12 H12 126.3
C2 C1 N1 107.73(13)
C2 C1 H1A 126.1
N1 C1 H1A 126.1
C1 C2 N2 107.60(13)
C1 C2 H2A 126.2
N2 C2 H2A 126.2
N1 C3 N2 110.41(12)
N1 C3 C4 134.69(12)
N2 C3 C4 114.81(11)
N3 C4 N4 110.52(11)
N3 C4 C3 114.23(11)
N4 C4 C3 135.24(12)
C6 C5 N3 107.88(12)
C6 C5 H5A 126.1
N3 C5 H5A 126.1
C5 C6 N4 107.46(12)
C5 C6 H6A 126.3
N4 C6 H6A 126.3
C8 C7 N9 107.38(12)
C8 C7 H7A 126.3
N9 C7 H7A 126.3
C7 C8 N10 107.88(13)
C7 C8 H8A 126.1
N10 C8 H8A 126.1
N9 C9 N10 110.06(11)
N9 C9 C10 135.15(12)
N10 C9 C10 114.58(10)
N11 C10 N12 110.33(11)
N11 C10 C9 114.12(11)
N12 C10 C9 135.46(11)
C12 C11 N11 108.03(12)
C12 C11 H11A 126.0
N11 C11 H11A 126.0
C11 C12 N12 107.08(12)
C11 C12 H12A 126.5
N12 C12 H12A 126.5
C14 C13 N5 107.80(12)
C14 C13 H13A 126.1
N5 C13 H13A 126.1
C13 C14 N6 107.50(12)
C13 C14 H14A 126.2
N6 C14 H14A 126.2
N6 C15 N5 110.52(11)
N6 C15 C16 135.25(12)
N5 C15 C16 114.20(11)
N7 C16 N8 110.83(11)
N7 C16 C15 135.06(11)
N8 C16 C15 114.10(10)
C18 C17 N7 107.81(11)
C18 C17 H17A 126.1
N7 C17 H17A 126.1
C17 C18 N8 107.55(12)
C17 C18 H18A 126.2
N8 C18 H18A 126.2
C20 O4 H41 109.2(18)
O1 C19 C20 136.07(14)
O1 C19 C22 136.06(14)
C20 C19 C22 87.86(11)
O4 C20 C21 132.11(13)
O4 C20 C19 134.80(13)
C21 C20 C19 93.09(11)
O3 C21 C20 135.97(12)
O3 C21 C22 133.35(12)
C20 C21 C22 90.69(11)
O2 C22 C21 135.41(13)
O2 C22 C19 136.38(13)
C21 C22 C19 88.19(10)
C26 O7 H71 115.7(17)
O6 C23 C26 136.23(15)
O6 C23 C24 136.47(15)
C26 C23 C24 87.29(11)
O5 C24 C25 134.25(15)
O5 C24 C23 136.98(14)
C25 C24 C23 88.76(11)
O8 C25 C26 136.98(13)
O8 C25 C24 132.77(13)
C26 C25 C24 90.24(11)
O7 C26 C25 137.22(13)
O7 C26 C23 129.14(13)
C25 C26 C23 93.64(12)
C29 O11 H111 108(2)
O9 C27 C28 135.41(12)
O9 C27 C30 135.94(12)
C28 C27 C30 88.60(10)
O10 C28 C29 134.91(13)
O10 C28 C27 136.22(12)
C29 C28 C27 88.86(10)
O11 C29 C30 134.69(11)
O11 C29 C28 131.84(12)
C30 C29 C28 93.47(10)
O12 C30 C29 134.83(12)
O12 C30 C27 136.32(12)
C29 C30 C27 88.84(10)
H131 O13 H132 110.9(15)
H141 O14 H142 108.4(14)

loop_
_geom_bond_atom_site_label_1
_geom_bond_atom_site_label_2
_geom_bond_distance
Co1 N3 1.9157(10)
Co1 N11 1.9160(10)
Co1 N10 1.9194(10)
Co1 N8 1.9200(10)
Co1 N5 1.9240(10)
Co1 N2 1.9306(10)
N1 C3 1.3326(17)
N1 C1 1.373(2)
N1 H1 0.860
N2 C3 1.3342(16)
N2 C2 1.3734(17)
N3 C4 1.3312(16)
N3 C5 1.3709(16)
N4 C4 1.3355(16)
N4 C6 1.3666(18)
N4 H4 0.860
N5 C15 1.3356(15)
N5 C13 1.3712(17)
N6 C15 1.3341(16)
N6 C14 1.3705(19)
N6 H6 0.860
N7 C16 1.3332(16)
N7 C17 1.3655(18)
N7 H7 0.860
N8 C16 1.3342(15)
N8 C18 1.3710(16)
N9 C9 1.3337(16)
N9 C7 1.362(2)
N9 H9 0.860
N10 C9 1.3337(16)
N10 C8 1.3730(16)
N11 C10 1.3326(15)
N11 C11 1.3693(16)
N12 C10 1.3332(16)
N12 C12 1.3727(19)
N12 H12 0.860
C1 C2 1.357(2)
C1 H1A 0.930
C2 H2A 0.930
C3 C4 1.4339(18)
C5 C6 1.3605(19)
C5 H5A 0.930
C6 H6A 0.930
C7 C8 1.357(2)
C7 H7A 0.930
C8 H8A 0.930
C9 C10 1.4327(18)
C11 C12 1.3612(19)
C11 H11A 0.930
C12 H12A 0.930
C13 C14 1.3624(19)
C13 H13A 0.930
C14 H14A 0.930
C15 C16 1.4388(18)
C17 C18 1.3650(18)
C17 H17A 0.930
C18 H18A 0.930
O1 C19 1.2264(19)
O2 C22 1.2188(17)
O3 C21 1.2699(16)
O4 C20 1.3114(17)
O4 H41 0.83(1)
C19 C20 1.452(2)
C19 C22 1.506(2)
C20 C21 1.4076(18)
C21 C22 1.4773(18)
O5 C24 1.2210(19)
O6 C23 1.2221(19)
O7 C26 1.3048(17)
O7 H71 0.83(1)
O8 C25 1.2697(16)
C23 C26 1.4496(19)
C23 C24 1.510(2)
C24 C25 1.4721(19)
C25 C26 1.4104(19)
O9 C27 1.2263(16)
O10 C28 1.2417(16)
O11 C29 1.2970(15)
O11 H111 0.83(1)
O12 C30 1.2456(15)
C27 C28 1.4886(18)
C27 C30 1.4939(17)
C28 C29 1.4327(17)
C29 C30 1.4277(17)
O13 H131 0.82(1)
O13 H132 0.81(1)
O14 H141 0.82(1)
O14 H142 0.82(1)

loop_
_geom_hbond_atom_site_label_D
_geom_hbond_atom_site_label_H
_geom_hbond_atom_site_label_A
_geom_hbond_distance_DH
_geom_hbond_distance_HA
_geom_hbond_distance_DA
_geom_hbond_angle_DHA
_geom_hbond_site_symmetry_A
N1 H1 O9 0.86 1.97 2.7866(16) 159.2 1_454
N4 H4 O10 0.86 1.81 2.6531(15) 164.3 1_454
N6 H6 O8 0.86 1.91 2.7486(15) 162.9 .
N7 H7 O12 0.86 1.80 2.6432(14) 165.2 2_666
N9 H9 O11 0.86 2.05 2.7647(14) 140.7 2_676
N12 H12 O3 0.86 1.99 2.8157(15) 160.0 1_565
O4 H41 O14 0.83(1) 1.71(1) 2.5258(16) 170(3) .
O7 H71 O8 0.83(1) 1.72(1) 2.5219(15) 165(2) 2_566
O11 H111 O3 0.83(1) 1.63(1) 2.4606(14) 174(3) .
O13 H131 O2 0.82(1) 2.04(1) 2.8373(17) 166(2) 2_665
O13 H132 O5 0.81(1) 1.98(1) 2.7852(17) 175(2) 2_676
O14 H142 O1 0.82(1) 2.01(1) 2.8063(18) 163(2) 2_665
O14 H141 O13 0.82(1) 1.90(1) 2.7016(16) 165(2) .

loop_
_geom_torsion_atom_site_label_1
_geom_torsion_atom_site_label_2
_geom_torsion_atom_site_label_3
_geom_torsion_atom_site_label_4
_geom_torsion
N3 Co1 N2 C3 -3.38(9)
N11 Co1 N2 C3 -94.19(10)
N8 Co1 N2 C3 173.71(10)
N5 Co1 N2 C3 91.40(10)
N3 Co1 N2 C2 -170.74(16)
N11 Co1 N2 C2 98.46(16)
N8 Co1 N2 C2 6.35(16)
N5 Co1 N2 C2 -75.95(16)
N11 Co1 N3 C4 94.26(9)
N10 Co1 N3 C4 176.92(9)
N5 Co1 N3 C4 -88.96(9)
N2 Co1 N3 C4 -0.08(9)
N11 Co1 N3 C5 -79.30(14)
N10 Co1 N3 C5 3.36(14)
N5 Co1 N3 C5 97.48(14)
N2 Co1 N3 C5 -173.65(14)
N3 Co1 N5 C15 175.91(9)
N10 Co1 N5 C15 -92.18(9)
N8 Co1 N5 C15 -1.38(9)
N2 Co1 N5 C15 93.18(9)
N3 Co1 N5 C13 1.94(14)
N10 Co1 N5 C13 93.85(14)
N8 Co1 N5 C13 -175.35(14)
N2 Co1 N5 C13 -80.80(14)
N11 Co1 N8 C16 177.43(9)
N10 Co1 N8 C16 94.76(9)
N5 Co1 N8 C16 0.93(9)
N2 Co1 N8 C16 -87.94(9)
N11 Co1 N8 C18 -2.90(13)
N10 Co1 N8 C18 -85.56(13)
N5 Co1 N8 C18 -179.39(13)
N2 Co1 N8 C18 91.73(13)
N3 Co1 N10 C9 -95.11(9)
N11 Co1 N10 C9 -3.94(9)
N8 Co1 N10 C9 87.65(9)
N5 Co1 N10 C9 170.08(9)
N3 Co1 N10 C8 80.65(14)
N11 Co1 N10 C8 171.82(14)
N8 Co1 N10 C8 -96.59(14)
N5 Co1 N10 C8 -14.15(14)
N3 Co1 N11 C10 95.73(9)
N10 Co1 N11 C10 4.32(9)
N8 Co1 N11 C10 -86.79(9)
N2 Co1 N11 C10 178.61(9)
N3 Co1 N11 C11 -85.82(13)
N10 Co1 N11 C11 -177.23(14)
N8 Co1 N11 C11 91.66(13)
N2 Co1 N11 C11 -2.94(13)
C3 N1 C1 C2 0.6(2)
N1 C1 C2 N2 -0.5(2)
C3 N2 C2 C1 0.15(19)
Co1 N2 C2 C1 168.01(13)
C1 N1 C3 N2 -0.53(19)
C1 N1 C3 C4 -176.81(17)
C2 N2 C3 N1 0.24(17)
Co1 N2 C3 N1 -171.04(10)
C2 N2 C3 C4 177.33(12)
Co1 N2 C3 C4 6.05(15)
C5 N3 C4 N4 -0.14(15)
Co1 N3 C4 N4 -175.68(9)
C5 N3 C4 C3 178.85(11)
Co1 N3 C4 C3 3.31(15)
C6 N4 C4 N3 0.23(15)
C6 N4 C4 C3 -178.47(15)
N1 C3 C4 N3 169.95(16)
N2 C3 C4 N3 -6.21(18)
N1 C3 C4 N4 -11.4(3)
N2 C3 C4 N4 172.45(14)
C4 N3 C5 C6 0.00(15)
Co1 N3 C5 C6 173.88(10)
N3 C5 C6 N4 0.14(16)
C4 N4 C6 C5 -0.22(16)
C9 N9 C7 C8 1.39(16)
N9 C7 C8 N10 -0.61(16)
C9 N10 C8 C7 -0.40(15)
Co1 N10 C8 C7 -176.35(10)
C7 N9 C9 N10 -1.68(15)
C7 N9 C9 C10 172.46(14)
C8 N10 C9 N9 1.29(14)
Co1 N10 C9 N9 178.38(8)
C8 N10 C9 C10 -174.17(11)
Co1 N10 C9 C10 2.93(13)
C11 N11 C10 N12 0.13(14)
Co1 N11 C10 N12 179.05(9)
C11 N11 C10 C9 177.19(11)
Co1 N11 C10 C9 -3.88(13)
C12 N12 C10 N11 -0.05(15)
C12 N12 C10 C9 -176.23(14)
N9 C9 C10 N11 -173.33(14)
N10 C9 C10 N11 0.62(16)
N9 C9 C10 N12 2.8(3)
N10 C9 C10 N12 176.70(14)
C10 N11 C11 C12 -0.15(15)
Co1 N11 C11 C12 -178.67(11)
N11 C11 C12 N12 0.12(16)
C10 N12 C12 C11 -0.04(16)
C15 N5 C13 C14 0.61(15)
Co1 N5 C13 C14 174.88(11)
N5 C13 C14 N6 -0.17(16)
C15 N6 C14 C13 -0.34(16)
C14 N6 C15 N5 0.75(15)
C14 N6 C15 C16 -176.94(14)
C13 N5 C15 N6 -0.85(15)
Co1 N5 C15 N6 -176.66(8)
C13 N5 C15 C16 177.37(11)
Co1 N5 C15 C16 1.55(14)
C17 N7 C16 N8 0.09(14)
C17 N7 C16 C15 179.89(14)
C18 N8 C16 N7 -0.28(14)
Co1 N8 C16 N7 179.50(8)
C18 N8 C16 C15 179.88(10)
Co1 N8 C16 C15 -0.35(14)
N6 C15 C16 N7 -3.0(3)
N5 C15 C16 N7 179.41(13)
N6 C15 C16 N8 176.84(14)
N5 C15 C16 N8 -0.79(16)
C16 N7 C17 C18 0.14(15)
N7 C17 C18 N8 -0.31(15)
C16 N8 C18 C17 0.36(14)
Co1 N8 C18 C17 -179.34(10)
O1 C19 C20 O4 -4.5(4)
C22 C19 C20 O4 176.47(19)
O1 C19 C20 C21 175.8(2)
C22 C19 C20 C21 -3.18(12)
O4 C20 C21 O3 3.6(3)
C19 C20 C21 O3 -176.69(19)
O4 C20 C21 C22 -176.42(18)
C19 C20 C21 C22 3.24(13)
O3 C21 C22 O2 -4.6(3)
C20 C21 C22 O2 175.42(19)
O3 C21 C22 C19 176.81(18)
C20 C21 C22 C19 -3.13(12)
O1 C19 C22 O2 5.5(4)
C20 C19 C22 O2 -175.5(2)
O1 C19 C22 C21 -176.0(2)
C20 C19 C22 C21 3.03(12)
O6 C23 C24 O5 2.7(4)
C26 C23 C24 O5 -178.3(2)
O6 C23 C24 C25 -177.3(2)
C26 C23 C24 C25 1.76(12)
O5 C24 C25 O8 -2.5(3)
C23 C24 C25 O8 177.43(16)
O5 C24 C25 C26 178.2(2)
C23 C24 C25 C26 -1.81(12)
O8 C25 C26 O7 2.3(3)
C24 C25 C26 O7 -178.5(2)
O8 C25 C26 C23 -177.29(18)
C24 C25 C26 C23 1.89(13)
O6 C23 C26 O7 -2.4(3)
C24 C23 C26 O7 178.51(17)
O6 C23 C26 C25 177.2(2)
C24 C23 C26 C25 -1.84(12)
O9 C27 C28 O10 -6.6(3)
C30 C27 C28 O10 175.9(2)
O9 C27 C28 C29 174.02(19)
C30 C27 C28 C29 -3.50(11)
O10 C28 C29 O11 4.4(3)
C27 C28 C29 O11 -176.21(17)
O10 C28 C29 C30 -175.77(19)
C27 C28 C29 C30 3.67(11)
O11 C29 C30 O12 -4.6(3)
C28 C29 C30 O12 175.56(17)
O11 C29 C30 C27 176.22(18)
C28 C29 C30 C27 -3.66(11)
O9 C27 C30 O12 6.8(3)
C28 C27 C30 O12 -175.68(17)
O9 C27 C30 C29 -173.98(19)
C28 C27 C30 C29 3.51(11)
